data_7126793
loop_
_publ_author_name
'Howard-Smith, Kyle J'
'Craze, Alexander R.'
'Zenno, Hikaru'
'Yagyu, Junya'
'Hayami, Shinya'
'Li, Feng'

_publ_section_title
;
 A large dinuclear Fe(ii) triple helicate demonstrating a two-step spin
 crossover.
;
_journal_issue 62
_journal_name_full 'Chemical communications (Cambridge, England)'
_journal_page_first 8838
_journal_page_last 8841
_journal_paper_doi 10.1039/d0cc03708g
_journal_volume 56
_journal_year 2020
_chemical_formula_moiety 'C96 H65 Fe2 N12 O6 S6, 3(B F4), 2.25(C2 H3 N), 0.33(C2 N), B0.5 F2.8, B0.5 F1.2'
_chemical_formula_sum 'C101.17 H72.75 B4 F16 Fe2 N14.58 O6 S6'
_chemical_formula_weight 2239.94
_space_group_crystal_system orthorhombic
_space_group_IT_number 33
_space_group_name_Hall 'P 2c -2n'
_space_group_name_H-M_alt 'P n a 21'
_atom_sites_solution_hydrogens geom
_audit_creation_date 2020-03-26
_audit_creation_method
;
Olex2 1.2
(compiled 2018.05.29 svn.r3508 for OlexSys, GUI svn.r5506)
;
_audit_update_record
;
2020-04-16 deposited with the CCDC.	2020-06-29 downloaded from the CCDC.
;
_cell_angle_alpha 90
_cell_angle_beta 90
_cell_angle_gamma 90
_cell_formula_units_Z 4
_cell_length_a 19.772(4)
_cell_length_b 27.872(6)
_cell_length_c 20.025(4)
_cell_measurement_reflns_used 7505
_cell_measurement_temperature 200
_cell_measurement_theta_max 20.00
_cell_measurement_theta_min 2.27
_cell_volume 11035(4)
_computing_cell_refinement XDS
_computing_data_collection XDS
_computing_data_reduction XDS
_computing_molecular_graphics 'Olex2 (Dolomanov et al., 2009)'
_computing_publication_material 'Olex2 (Dolomanov et al., 2009)'
_computing_structure_refinement 'ShelXL (Sheldrick, 2015)'
_computing_structure_solution 'ShelXT (Sheldrick, 2015)'
_diffrn_ambient_temperature 200
_diffrn_measured_fraction_theta_full 1.000
_diffrn_measured_fraction_theta_max 1.000
_diffrn_measurement_device_type 'MX1 beamline Australian Synchrotron'
_diffrn_measurement_method '\w scans'
_diffrn_radiation_monochromator graphite
_diffrn_radiation_type MoK\a
_diffrn_radiation_wavelength 0.71073
_diffrn_reflns_av_R_equivalents 0.0878
_diffrn_reflns_av_unetI/netI 0.0483
_diffrn_reflns_Laue_measured_fraction_full 1.000
_diffrn_reflns_Laue_measured_fraction_max 1.000
_diffrn_reflns_limit_h_max 25
_diffrn_reflns_limit_h_min -25
_diffrn_reflns_limit_k_max 35
_diffrn_reflns_limit_k_min -35
_diffrn_reflns_limit_l_max 25
_diffrn_reflns_limit_l_min -25
_diffrn_reflns_number 151118
_diffrn_reflns_point_group_measured_fraction_full 1.000
_diffrn_reflns_point_group_measured_fraction_max 1.000
_diffrn_reflns_theta_full 25.242
_diffrn_reflns_theta_max 27.102
_diffrn_reflns_theta_min 1.252
_diffrn_source 'silicon double crystal monochromated radiation'
_diffrn_standards_number 0
_exptl_absorpt_coefficient_mu 0.461
_exptl_absorpt_correction_type none
_exptl_crystal_colour red
_exptl_crystal_colour_primary red
_exptl_crystal_density_diffrn 1.348
_exptl_crystal_description prism
_exptl_crystal_F_000 4563
_exptl_crystal_preparation
'To a stirring suspension of 0.35 mmol of L, an excess of Fe(II)BF4.6H2O (0.23 mmol) in 10 mL of acetonitrile was added dropwise at room temperature. The reaction mixture was then stirred and heated to reflux for 3 hours.'
_exptl_crystal_recrystallization_method 'Diethyl ether vapour diffusion.'
_exptl_crystal_size_max 0.02
_exptl_crystal_size_mid 0.01
_exptl_crystal_size_min 0.005
_refine_diff_density_max 1.312
_refine_diff_density_min -0.658
_refine_diff_density_rms 0.135
_refine_ls_abs_structure_details
;
 Refined as an inversion twin.
;
_refine_ls_abs_structure_Flack 0.38(3)
_refine_ls_extinction_method none
_refine_ls_goodness_of_fit_ref 1.083
_refine_ls_hydrogen_treatment constr
_refine_ls_matrix_type full
_refine_ls_number_parameters 1517
_refine_ls_number_reflns 24258
_refine_ls_number_restraints 369
_refine_ls_restrained_S_all 1.096
_refine_ls_R_factor_all 0.1037
_refine_ls_R_factor_gt 0.0888
_refine_ls_shift/su_max 0.020
_refine_ls_shift/su_mean 0.003
_refine_ls_structure_factor_coef Fsqd
_refine_ls_weighting_details 'w=1/[\s^2^(Fo^2^)+(0.2000P)^2^] where P=(Fo^2^+2Fc^2^)/3'
_refine_ls_weighting_scheme calc
_refine_ls_wR_factor_gt 0.2465
_refine_ls_wR_factor_ref 0.2745
_reflns_Friedel_coverage 0.943
_reflns_Friedel_fraction_full 1.000
_reflns_Friedel_fraction_max 1.000
_reflns_number_gt 18694
_reflns_number_total 24258
_reflns_threshold_expression 'I > 2\s(I)'
_cod_data_source_file d0cc03708g2.cif
_cod_data_source_block fl665_200k_a
_cod_depositor_comments 'Adding full bibliography for 7126790--7126793.cif.'
_cod_database_code 7126793
_shelx_shelxl_version_number 2014/7
_shelx_space_group_comment
;
The symmetry employed for this shelxl refinement is uniquely defined
by the following loop, which should always be used as a source of
symmetry information in preference to the above space-group names.
They are only intended as comments.
;
_shelx_estimated_absorpt_t_max 0.998
_shelx_estimated_absorpt_t_min 0.991
_olex2_refinement_description
;
1. Twinned data refinement
 Scales: 0.62(3)
 0.38(3)
2. Fixed Uiso
 At 1.2 times of:
  All C(H) groups, All C(H,H) groups
 At 1.5 times of:
  All C(H,H,H) groups
3. Shared sites
{B0, B041}
{B11A, B11}
4. Restrained distances
 F00S-F02N
 2.28987 with sigma of 0.02
 F00S-F024
 2.28987 with sigma of 0.02
 B03H-F00S = B03H-F024 = B03H-F02N = B03H-F03U
 1.40225 with sigma of 0.02
 O2C1-C19C = O2C1-C1
 1.4 with sigma of 0.02
 B03H-F00S = B03H-F024 = B03H-F02N = B03H-F03U = B03H-F02O = B03H-F0
 1.40225 with sigma of 0.02
 F9-B03H
 1.40225 with sigma of 0.02
 F03U-F00S
 2.28987 with sigma of 0.02
 F03U-F024
 2.28987 with sigma of 0.02
 F03U-F02N
 2.28987 with sigma of 0.02
 F024-F02N
 2.28987 with sigma of 0.02
 F024-F00S
 2.28987 with sigma of 0.02
 F02N-F00S
 2.28987 with sigma of 0.02
 F02O-F9
 2.28987 with sigma of 0.02
 F02O-F00S
 2.28987 with sigma of 0.02
 F02O-F0
 2.28987 with sigma of 0.02
 F0-F9
 2.28987 with sigma of 0.02
 F0-F00S
 2.28987 with sigma of 0.02
 B0-F1 = B0-F02H = B0-F2 = B0-F0AA
 1.40225 with sigma of 0.02
 B041-F011 = B041-F02G = B041-F03T = B041-F040
 1.40225 with sigma of 0.02
 F0AA-F02H
 2.28987 with sigma of 0.02
 F0AA-F1
 2.28987 with sigma of 0.02
 F0AA-F2
 2.28987 with sigma of 0.02
 F1-F2
 2.28987 with sigma of 0.02
 F2-F02H
 2.28987 with sigma of 0.02
 F02H-F1
 2.28987 with sigma of 0.02
 F03T-F02G
 2.28987 with sigma of 0.02
 F03T-F040
 2.28987 with sigma of 0.02
 F03T-F011
 2.28987 with sigma of 0.02
 F011-F02G
 2.28987 with sigma of 0.02
 F011-F040
 2.28987 with sigma of 0.02
 F040-F02G
 2.28987 with sigma of 0.02
 F02Q-F03H
 2.28987 with sigma of 0.02
 F02Q-F03W
 2.28987 with sigma of 0.02
 F02Q-F00P
 2.28987 with sigma of 0.02
 F03W-F00P
 2.28987 with sigma of 0.02
 F03W-F03H
 2.28987 with sigma of 0.02
 F03H-F03W
 2.28987 with sigma of 0.02
 F02P-F03G
 2.28987 with sigma of 0.02
 F02P-F03V
 2.28987 with sigma of 0.02
 F00O-F02P
 2.28987 with sigma of 0.02
 F03G-F03V
 2.28987 with sigma of 0.02
 F03G-F00O
 2.28987 with sigma of 0.02
 F03V-F00O
 2.28987 with sigma of 0.02
 B11-F00O = B11-F02P = B11-F03G = B11-F03V
 1.40225 with sigma of 0.02
 B11A-F00P = B11A-F02Q = B11A-F03H
 1.40225 with sigma of 0.02
 C7-C6
 1.40225 with sigma of 0.02
 C02W-C02J
 1.40225 with sigma of 0.02
 F00O-B11 \\sim F00P-B11
 with sigma of 0.02
 F02P-B11 \\sim F02Q-B11
 with sigma of 0.02
 F03G-B11 \\sim F03H-B11
 with sigma of 0.02
 F03V-B11 \\sim F03W-B11
 with sigma of 0.02
5. Uiso/Uaniso restraints and constraints
C7C \\sim C7C1: within 1.7A with sigma of 0.04 and sigma for terminal atoms of
0.08
C6C \\sim C6C1: within 1.7A with sigma of 0.04 and sigma for terminal atoms of
0.08
F024 \\sim F9: within 1.7A with sigma of 0.04 and sigma for terminal atoms of
0.08
Uanis(B0) = Uanis(B041)
Uanis(B11A) = Uanis(B11)
6. Rigid body (RIGU) restrains
 C3, C11C, C12C, C13C, C14C, C15C
 with sigma for 1-2 distances of 0.004 and sigma for 1-3 distances of 0.004
 C1
 with sigma for 1-2 distances of 0.004 and sigma for 1-3 distances of 0.004
 C4, C19C, O2C1
 with sigma for 1-2 distances of 0.004 and sigma for 1-3 distances of 0.004
 C1, C2, C26C, C27C, C22C
 with sigma for 1-2 distances of 0.004 and sigma for 1-3 distances of 0.004
 C16C, C17C, C18C, C19C, C20C, C21C
 with sigma for 1-2 distances of 0.004 and sigma for 1-3 distances of 0.004
 O1C
 with sigma for 1-2 distances of 0.004 and sigma for 1-3 distances of 0.004
 F024, F0, F9, F02N, F02O, F03U
 with sigma for 1-2 distances of 0.004 and sigma for 1-3 distances of 0.004
 F011, F040, B041, F02G, F03T
 with sigma for 1-2 distances of 0.004 and sigma for 1-3 distances of 0.004
 F1, F2, B0, F0AA, F02H
 with sigma for 1-2 distances of 0.004 and sigma for 1-3 distances of 0.004
 B11A, F03H, F00P, F02Q, F03W
 with sigma for 1-2 distances of 0.004 and sigma for 1-3 distances of 0.004
 B11, F03G, F00O, F02P, F03V
 with sigma for 1-2 distances of 0.004 and sigma for 1-3 distances of 0.004
 C049, N03B, C03C
 with sigma for 1-2 distances of 0.004 and sigma for 1-3 distances of 0.004
 S1B, C1B, C2B
 with sigma for 1-2 distances of 0.004 and sigma for 1-3 distances of 0.004
 S2A, C30A, C31A
 with sigma for 1-2 distances of 0.004 and sigma for 1-3 distances of 0.004
 C4, C19C, O2C
 with sigma for 1-2 distances of 0.004 and sigma for 1-3 distances of 0.004
 C9C, C7C1, C8C1
 with sigma for 1-2 distances of 0.004 and sigma for 1-3 distances of 0.004
 C10C, C5C1, C6C1
 with sigma for 1-2 distances of 0.004 and sigma for 1-3 distances of 0.004
 C26C, C22C, C23C
 with sigma for 1-2 distances of 0.004 and sigma for 1-3 distances of 0.004
7. Others
 Fixed Sof: C1(0.3) C2(0.3) H2(0.3) C22C(0.3) H22C(0.3) C23C(0.3) H26C(0.3)
 H26A(0.7) H27C(0.3) H27A(0.7) C4(0.7) C5(0.7) H5(0.7) O2A(0.6) O2A1(0.4)
 H10A(0.8) H10C(0.2) C5C1(0.2) C6C1(0.2) H6C1(0.2) C7C1(0.2) H7C1(0.2)
 C8C1(0.2) H9CA(0.8) H9C(0.2) O2C(0.5) C5C(0.8) C6C(0.8) H6C(0.8) C7C(0.8)
 H7C(0.8) C8C(0.8) C24C(0.7) H24C(0.7) C25C(0.7) O2C1(0.5) C6(0.25) C7(0.25)
 H7A(0.25) H7D(0.25) H7E(0.25) N2AA(0.25) C049(0.33333) N03B(0.33333)
 C03C(0.33333) F011(0.5) F040(0.5) B041(0.5) F02G(0.5) F03T(0.5) F024(0.5)
 F0(0.5) F9(0.5) F02N(0.5) F02O(0.5) F03U(0.5) B11(0.5) F03G(0.7) F00O(0.7)
 F02P(0.7) F03V(0.7) F1(0.5) F2(0.5) B0(0.5) F0AA(0.5) F02H(0.5) B11A(0.5)
 F03H(0.3) F00P(0.3) F02Q(0.3) F03W(0.3)
8.a Aromatic/amide H refined with riding coordinates:
 C2(H2), C22C(H22C), C26C(H26C), C26C(H26A), C27C(H27C), C27C(H27A), C5(H5),
 C1A(H1A), C2A(H2A), C3A(H3A), C5A(H5A), C6A(H6A), C8A(H8A), C9A(H9A),
 C11A(H11A), C12A(H12A), C14A(H14A), C15A(H15A), C17A(H17A), C18A(H18A),
 C20A(H20A), C21A(H21A), C23A(H23A), C24A(H24A), C26A(H26B), C27A(H27B),
 C28A(H28A), C30A(H30A), C31A(H31A), C1B(H1B), C2B(H2B), C4B(H4B), C6B(H6B),
 C7B(H7B), C9B(H9B), C10B(H10B), C12B(H12B), C13B(H13B), C15B(H15B), C16B(H16B),
  C18B(H18B), C19B(H19B), C21B(H21B), C22B(H22B), C24B(H24B), C25B(H25B),
 C27B(H27D), C28B(H28B), C29B(H29B), C31B(H31B), C32B(H32B), C1C(H1C), C2C(H2C),
  C4C(H4C), C10C(H10A), C10C(H10C), C6C1(H6C1), C7C1(H7C1), C9C(H9CA), C9C(H9C),
  C12C(H12C), C13C(H13C), C3(H3), C21C(H21C), C17C(H17C), C18C(H18C),
 C20C(H20C), C28C(H28C), C30C(H30C), C31C(H31C), C6C(H6C), C7C(H7C), C24C(H24C)
8.b Fitted hexagon refined as free rotating group:
 C1(C2,C22C,C23C,C26C,C27C), C10C(C5C1,C6C1,C7C1,C8C1,C9C), C12C(C13C,C14C,
 C15C,C3,C11C), C21C(C16C,C17C,C18C,C19C,C20C)
8.c Idealised Me refined as rotating group:
 C02W(H02A,H02B,H02C), C7(H7A,H7D,H7E), C043(H04A,H04B,H04C)
;
_olex2_exptl_crystal_mounting_method 'Cold mounted in a CO2 atmosphere in cryotox oil.'
_olex2_submission_special_instructions 'No special instructions were received'

loop_
_space_group_symop_operation_xyz
'x, y, z'
'-x, -y, z+1/2'
'x+1/2, -y+1/2, z'
'-x+1/2, y+1/2, z+1/2'

loop_
_atom_site_label
_atom_site_type_symbol
_atom_site_fract_x
_atom_site_fract_y
_atom_site_fract_z
_atom_site_U_iso_or_equiv
_atom_site_adp_type
_atom_site_occupancy
_atom_site_site_symmetry_order
_atom_site_calc_flag
_atom_site_refinement_flags_posn
_atom_site_refinement_flags_adp
_atom_site_refinement_flags_occupancy
_atom_site_disorder_assembly
_atom_site_disorder_group
Fe01 Fe 0.36238(4) -0.09094(3) 0.59666(5) 0.0474(2) Uani 1 1 d . . . . .
Fe02 Fe 0.35763(4) 0.58892(3) 0.40921(5) 0.0495(3) Uani 1 1 d . . . . .
C1 C 0.2244(5) 0.4469(2) 0.5610(10) 0.072(8) Uani 0.3 1 d D U P A 1
C2 C 0.2881(7) 0.4388(3) 0.5340(16) 0.097(12) Uani 0.3 1 d G U P A 1
H2 H 0.3059 0.4072 0.5322 0.116 Uiso 0.3 1 calc R . P A 1
C22C C 0.3259(7) 0.4771(4) 0.5097(16) 0.093(11) Uani 0.3 1 d G U P A 1
H22C H 0.3695 0.4716 0.4912 0.112 Uiso 0.3 1 calc R . P A 1
C23C C 0.2999(5) 0.5234(4) 0.5123(10) 0.068(12) Uani 0.3 1 d G U P A 1
C26C C 0.2362(3) 0.5314(2) 0.5393(5) 0.0643(19) Uani 1 1 d G U . . .
H26C H 0.2184 0.5631 0.5411 0.077 Uiso 0.3 1 calc R . P A 1
H26A H 0.2135 0.5588 0.5223 0.077 Uiso 0.7 1 calc R . P A 2
C27C C 0.1984(3) 0.4932(3) 0.5636(5) 0.081(3) Uani 1 1 d G U . . .
H27C H 0.1548 0.4987 0.5821 0.097 Uiso 0.3 1 calc R . P A 1
H27A H 0.1507 0.4925 0.5582 0.097 Uiso 0.7 1 calc R . P A 2
C4 C 0.2308(6) 0.4568(5) 0.5952(10) 0.078(4) Uani 0.7 1 d . U P A 2
C5 C 0.3000(5) 0.4549(4) 0.5991(11) 0.093(5) Uani 0.7 1 d . . P A 2
H5 H 0.3221 0.4301 0.6231 0.112 Uiso 0.7 1 calc R . P A 2
S1A S 0.41314(15) -0.17060(10) 0.78672(14) 0.0867(7) Uani 1 1 d . . . . .
S2A S 0.19406(19) 0.70540(11) 0.4308(2) 0.1152(12) Uani 1 1 d . U . . .
O1A O 0.5569(2) 0.10362(19) 0.4796(4) 0.0723(17) Uani 1 1 d . . . . .
N1A N 0.3887(3) -0.1209(2) 0.6831(4) 0.0590(14) Uani 1 1 d . . . . .
N2A N 0.4435(3) -0.0484(2) 0.6226(3) 0.0547(14) Uani 1 1 d . . . . .
N3A N 0.2747(4) 0.5479(2) 0.3752(4) 0.0701(18) Uani 1 1 d . . . . .
N4A N 0.2788(4) 0.6373(2) 0.4189(4) 0.0665(16) Uani 1 1 d . . . . .
C1A C 0.3667(4) -0.1583(3) 0.7175(5) 0.066(2) Uani 1 1 d . . . . .
H1A H 0.3283 -0.1766 0.7046 0.079 Uiso 1 1 calc R . . . .
C2A C 0.4652(5) -0.1232(4) 0.7698(5) 0.080(2) Uani 1 1 d . . . . .
H2A H 0.5031 -0.1142 0.7961 0.096 Uiso 1 1 calc R . . . .
C3A C 0.4724(4) -0.0607(3) 0.6768(5) 0.069(2) Uani 1 1 d . . . . .
H3A H 0.5113 -0.0442 0.6926 0.083 Uiso 1 1 calc R . . . .
C4A C 0.4737(3) -0.0097(3) 0.5846(4) 0.0585(18) Uani 1 1 d . . . . .
C5A C 0.4784(4) 0.0348(3) 0.6138(5) 0.075(2) Uani 1 1 d . . . . .
H5A H 0.4628 0.0394 0.6582 0.090 Uiso 1 1 calc R . . . .
C6A C 0.5061(4) 0.0733(3) 0.5786(5) 0.070(2) Uani 1 1 d . . . . .
H6A H 0.5097 0.1042 0.5984 0.084 Uiso 1 1 calc R . . . .
C7A C 0.5284(3) 0.0650(3) 0.5134(5) 0.0616(18) Uani 1 1 d . . . . .
C8A C 0.5266(3) 0.0206(3) 0.4860(5) 0.0582(17) Uani 1 1 d . . . . .
H8A H 0.5444 0.0155 0.4425 0.070 Uiso 1 1 calc R . . . .
C9A C 0.4987(3) -0.0178(3) 0.5213(4) 0.0538(15) Uani 1 1 d . . . . .
H9A H 0.4970 -0.0490 0.5022 0.065 Uiso 1 1 calc R . . . .
C10A C 0.5130(3) 0.1377(3) 0.4553(4) 0.0577(16) Uani 1 1 d . . . . .
C11A C 0.5374(3) 0.1844(3) 0.4513(5) 0.0591(18) Uani 1 1 d . . . . .
H11A H 0.5823 0.1913 0.4654 0.071 Uiso 1 1 calc R . . . .
C12A C 0.4964(3) 0.2213(3) 0.4267(4) 0.0542(16) Uani 1 1 d . . . . .
H12A H 0.5135 0.2531 0.4243 0.065 Uiso 1 1 calc R . . . .
C13A C 0.4300(3) 0.2114(2) 0.4054(4) 0.0529(14) Uani 1 1 d . . . . .
C14A C 0.4072(4) 0.1643(3) 0.4118(6) 0.069(2) Uani 1 1 d . . . . .
H14A H 0.3619 0.1570 0.3995 0.082 Uiso 1 1 calc R . . . .
C15A C 0.4478(4) 0.1278(3) 0.4353(5) 0.071(2) Uani 1 1 d . . . . .
H15A H 0.4309 0.0959 0.4378 0.085 Uiso 1 1 calc R . . . .
C16A C 0.3873(3) 0.2501(2) 0.3775(4) 0.0553(17) Uani 1 1 d . . . . .
C17A C 0.3433(4) 0.2414(3) 0.3268(5) 0.0646(18) Uani 1 1 d . . . . .
H17A H 0.3403 0.2098 0.3096 0.077 Uiso 1 1 calc R . . . .
C18A C 0.3032(4) 0.2760(3) 0.2998(5) 0.073(2) Uani 1 1 d . . . . .
H18A H 0.2724 0.2686 0.2648 0.087 Uiso 1 1 calc R . . . .
C19A C 0.3083(4) 0.3233(3) 0.3248(6) 0.076(3) Uani 1 1 d . . . . .
C20A C 0.3515(4) 0.3337(3) 0.3770(5) 0.068(2) Uani 1 1 d . . . . .
H20A H 0.3542 0.3652 0.3948 0.081 Uiso 1 1 calc R . . . .
C21A C 0.3910(3) 0.2968(3) 0.4031(4) 0.0608(18) Uani 1 1 d . . . . .
H21A H 0.4210 0.3034 0.4390 0.073 Uiso 1 1 calc R . . . .
C22A C 0.2673(6) 0.4047(3) 0.3182(7) 0.098(4) Uani 1 1 d . . . . .
C23A C 0.3168(5) 0.4328(3) 0.2955(6) 0.084(3) Uani 1 1 d . . . . .
H23A H 0.3506 0.4202 0.2668 0.101 Uiso 1 1 calc R . . . .
C24A C 0.3183(6) 0.4799(4) 0.3137(6) 0.087(3) Uani 1 1 d . . . . .
H24A H 0.3528 0.5003 0.2968 0.105 Uiso 1 1 calc R . . . .
C25A C 0.2697(5) 0.4982(3) 0.3567(5) 0.077(3) Uani 1 1 d . . . . .
C26A C 0.2176(6) 0.4684(4) 0.3808(7) 0.097(4) Uani 1 1 d . . . . .
H26B H 0.1834 0.4809 0.4093 0.116 Uiso 1 1 calc R . . . .
C27A C 0.2169(6) 0.4196(4) 0.3617(7) 0.100(4) Uani 1 1 d . . . . .
H27B H 0.1835 0.3981 0.3779 0.119 Uiso 1 1 calc R . . . .
C28A C 0.2164(5) 0.5706(3) 0.3788(5) 0.075(2) Uani 1 1 d . . . . .
H28A H 0.1750 0.5550 0.3680 0.090 Uiso 1 1 calc R . . . .
C29A C 0.2182(5) 0.6205(3) 0.4001(5) 0.072(2) Uani 1 1 d . . . . .
C30A C 0.1645(6) 0.6509(4) 0.4047(8) 0.094(3) Uani 1 1 d . U . . .
H30A H 0.1188 0.6432 0.3951 0.113 Uiso 1 1 calc R . . . .
C31A C 0.2727(5) 0.6823(3) 0.4379(6) 0.086(3) Uani 1 1 d . U . . .
H31A H 0.3098 0.7004 0.4543 0.103 Uiso 1 1 calc R . . . .
O2A O 0.2719(9) 0.3585(7) 0.2859(10) 0.086(6) Uani 0.6 1 d . . P B 1
O2A1 O 0.2541(11) 0.3520(10) 0.3100(11) 0.059(5) Uani 0.4 1 d . . P B 2
S1B S 0.20459(13) -0.20609(10) 0.5672(2) 0.1024(11) Uani 1 1 d . U . . .
S2B S 0.41147(16) 0.66655(11) 0.21416(15) 0.0922(8) Uani 1 1 d . . . . .
O1B O 0.2767(4) 0.1364(2) 0.7254(4) 0.092(2) Uani 1 1 d . . . . .
O2B O 0.5517(3) 0.3925(2) 0.5266(5) 0.085(2) Uani 1 1 d . . . . .
N1B N 0.2888(3) -0.1389(2) 0.5842(3) 0.0557(13) Uani 1 1 d . . . . .
N2B N 0.2838(3) -0.0533(2) 0.6364(4) 0.0632(16) Uani 1 1 d . . . . .
N3B N 0.4405(3) 0.5447(2) 0.3818(4) 0.0588(15) Uani 1 1 d . . . . .
N4B N 0.3837(3) 0.6180(2) 0.3174(4) 0.0611(14) Uani 1 1 d . . . . .
C1B C 0.2837(5) -0.1816(3) 0.5615(6) 0.077(2) Uani 1 1 d . U . . .
H1B H 0.3210 -0.1985 0.5429 0.093 Uiso 1 1 calc R . . . .
C2B C 0.1760(4) -0.1554(3) 0.6037(7) 0.081(3) Uani 1 1 d . U . . .
H2B H 0.1310 -0.1506 0.6189 0.098 Uiso 1 1 calc R . . . .
C3B C 0.2258(4) -0.1228(3) 0.6082(5) 0.068(2) Uani 1 1 d . . . . .
C4B C 0.2255(4) -0.0754(3) 0.6358(5) 0.068(2) Uani 1 1 d . . . . .
H4B H 0.1855 -0.0610 0.6526 0.081 Uiso 1 1 calc R . . . .
C5B C 0.2826(4) -0.0040(3) 0.6594(5) 0.0652(19) Uani 1 1 d . . . . .
C6B C 0.2294(5) 0.0255(3) 0.6419(7) 0.088(3) Uani 1 1 d . . . . .
H6B H 0.1946 0.0136 0.6136 0.105 Uiso 1 1 calc R . . . .
C7B C 0.2264(5) 0.0715(3) 0.6649(6) 0.086(3) Uani 1 1 d . . . . .
H7B H 0.1891 0.0917 0.6544 0.103 Uiso 1 1 calc R . . . .
C8B C 0.2804(5) 0.0883(3) 0.7048(6) 0.078(3) Uani 1 1 d . . . . .
C9B C 0.3303(5) 0.0594(3) 0.7227(6) 0.081(3) Uani 1 1 d . . . . .
H9B H 0.3653 0.0711 0.7508 0.097 Uiso 1 1 calc R . . . .
C10B C 0.3321(5) 0.0122(3) 0.7007(5) 0.070(2) Uani 1 1 d . . . . .
H10B H 0.3675 -0.0085 0.7145 0.084 Uiso 1 1 calc R . . . .
C11B C 0.3154(4) 0.1699(3) 0.6914(5) 0.069(2) Uani 1 1 d . . . . .
C12B C 0.3091(4) 0.2164(3) 0.7144(5) 0.069(2) Uani 1 1 d . . . . .
H12B H 0.2806 0.2231 0.7514 0.083 Uiso 1 1 calc R . . . .
C13B C 0.3444(4) 0.2535(3) 0.6837(5) 0.065(2) Uani 1 1 d . . . . .
H13B H 0.3397 0.2854 0.6997 0.078 Uiso 1 1 calc R . . . .
C14B C 0.3876(3) 0.2437(3) 0.6281(4) 0.0546(16) Uani 1 1 d . . . . .
C15B C 0.3907(3) 0.1972(3) 0.6053(4) 0.0555(15) Uani 1 1 d . . . . .
H15B H 0.4174 0.1902 0.5671 0.067 Uiso 1 1 calc R . . . .
C16B C 0.3559(3) 0.1604(3) 0.6364(5) 0.0623(19) Uani 1 1 d . . . . .
H16B H 0.3598 0.1285 0.6201 0.075 Uiso 1 1 calc R . . . .
C17B C 0.4291(3) 0.2826(3) 0.5984(5) 0.0569(15) Uani 1 1 d . . . . .
C18B C 0.4029(3) 0.3295(3) 0.5934(6) 0.068(2) Uani 1 1 d . . . . .
H18B H 0.3584 0.3363 0.6085 0.082 Uiso 1 1 calc R . . . .
C19B C 0.4426(4) 0.3657(3) 0.5664(6) 0.075(3) Uani 1 1 d . . . . .
H19B H 0.4243 0.3971 0.5621 0.090 Uiso 1 1 calc R . . . .
C20B C 0.5082(3) 0.3570(3) 0.5457(5) 0.063(2) Uani 1 1 d . . . . .
C21B C 0.5336(3) 0.3111(3) 0.5516(4) 0.0576(17) Uani 1 1 d . . . . .
H21B H 0.5783 0.3043 0.5369 0.069 Uiso 1 1 calc R . . . .
C22B C 0.4953(4) 0.2759(3) 0.5782(4) 0.0607(18) Uani 1 1 d . . . . .
H22B H 0.5148 0.2449 0.5832 0.073 Uiso 1 1 calc R . . . .
C23B C 0.5235(4) 0.4298(3) 0.4888(6) 0.071(2) Uani 1 1 d . . . . .
C24B C 0.5235(4) 0.4751(3) 0.5166(5) 0.0650(19) Uani 1 1 d . . . . .
H24B H 0.5418 0.4803 0.5598 0.078 Uiso 1 1 calc R . . . .
C25B C 0.4965(4) 0.5127(3) 0.4802(5) 0.0596(18) Uani 1 1 d . . . . .
H25B H 0.4961 0.5441 0.4990 0.072 Uiso 1 1 calc R . . . .
C26B C 0.4702(3) 0.5056(3) 0.4174(5) 0.0614(19) Uani 1 1 d . . . . .
C27B C 0.4724(5) 0.4603(3) 0.3881(6) 0.082(3) Uani 1 1 d . . . . .
H27D H 0.4580 0.4554 0.3433 0.098 Uiso 1 1 calc R . . . .
C28B C 0.4972(5) 0.4216(3) 0.4277(7) 0.091(4) Uani 1 1 d . . . . .
H28B H 0.4952 0.3898 0.4109 0.110 Uiso 1 1 calc R . . . .
C29B C 0.4672(4) 0.5553(3) 0.3234(5) 0.071(2) Uani 1 1 d . . . . .
H29B H 0.5037 0.5373 0.3055 0.085 Uiso 1 1 calc R . . . .
C30B C 0.4385(5) 0.5959(4) 0.2874(6) 0.076(2) Uani 1 1 d . . . . .
C31B C 0.4590(6) 0.6181(4) 0.2309(6) 0.090(3) Uani 1 1 d . . . . .
H31B H 0.4957 0.6075 0.2040 0.108 Uiso 1 1 calc R . . . .
C32B C 0.3648(5) 0.6567(3) 0.2849(5) 0.073(2) Uani 1 1 d . . . . .
H32B H 0.3291 0.6770 0.2991 0.088 Uiso 1 1 calc R . . . .
S1C S 0.50729(14) -0.19112(9) 0.49347(18) 0.0922(9) Uani 1 1 d . . . . .
S2C S 0.51511(14) 0.68861(9) 0.50230(19) 0.0938(9) Uani 1 1 d . . . . .
O1C O 0.1889(3) 0.0934(3) 0.4301(5) 0.098(2) Uani 1 1 d . U . . .
N1C N 0.4250(3) -0.1336(2) 0.5462(3) 0.0537(13) Uani 1 1 d . . . . .
N2C N 0.3466(3) -0.0650(2) 0.5035(4) 0.0563(14) Uani 1 1 d . . . . .
N3C N 0.3465(3) 0.5664(2) 0.5085(4) 0.0586(15) Uani 1 1 d . . . . .
N4C N 0.4245(3) 0.6336(2) 0.4575(4) 0.0539(14) Uani 1 1 d . . . . .
C1C C 0.4679(4) -0.1666(3) 0.5606(6) 0.071(2) Uani 1 1 d . . . . .
H1C H 0.4768 -0.1765 0.6051 0.085 Uiso 1 1 calc R . . . .
C2C C 0.4637(5) -0.1552(3) 0.4434(6) 0.080(3) Uani 1 1 d . . . . .
H2C H 0.4676 -0.1548 0.3961 0.096 Uiso 1 1 calc R . . . .
C3C C 0.4218(4) -0.1266(3) 0.4788(4) 0.0567(17) Uani 1 1 d . . . . .
C4C C 0.3763(4) -0.0882(3) 0.4578(5) 0.0585(17) Uani 1 1 d . . . . .
H4C H 0.3693 -0.0810 0.4119 0.070 Uiso 1 1 calc R . . . .
C10C C 0.2373(3) -0.0307(2) 0.4684(5) 0.066(2) Uani 1 1 d . U . . .
H10A H 0.2183 -0.0620 0.4691 0.079 Uiso 0.8 1 calc R . P C 2
H10C H 0.2158 -0.0578 0.4878 0.079 Uiso 0.2 1 calc R . P D 1
C5C1 C 0.3070(3) -0.0305(4) 0.4594(9) 0.046(7) Uani 0.2 1 d G U P E 1
C6C1 C 0.3385(3) 0.0091(7) 0.4310(14) 0.059(8) Uani 0.2 1 d G U P E 1
H6C1 H 0.3862 0.0092 0.4248 0.071 Uiso 0.2 1 calc R . P E 1
C7C1 C 0.3003(6) 0.0486(6) 0.4116(15) 0.083(13) Uani 0.2 1 d G U P E 1
H7C1 H 0.3218 0.0757 0.3922 0.100 Uiso 0.2 1 calc R . P E 1
C8C1 C 0.2306(6) 0.0484(4) 0.4206(11) 0.073(15) Uani 0.2 1 d G U P E 1
C9C C 0.1991(3) 0.0088(3) 0.4490(6) 0.079(3) Uani 1 1 d G U . E .
H9CA H 0.1547 0.0046 0.4319 0.095 Uiso 0.8 1 calc R . P F 2
H9C H 0.1515 0.0087 0.4552 0.095 Uiso 0.2 1 calc R . P G 1
C12C C 0.1860(3) 0.1774(2) 0.4174(3) 0.107(3) Uani 1 1 d . U . . .
H12C H 0.1764 0.1718 0.3716 0.129 Uiso 1 1 calc R . . . .
C13C C 0.1883(3) 0.2240(2) 0.4420(4) 0.096(3) Uani 1 1 d G U . . .
H13C H 0.1802 0.2503 0.4130 0.115 Uiso 1 1 calc R . . . .
C14C C 0.2025(3) 0.23206(17) 0.5090(4) 0.091(3) Uani 1 1 d G U . . .
C15C C 0.2143(3) 0.1935(2) 0.5515(3) 0.094(3) Uani 1 1 d G U . . .
C3 C 0.2121(3) 0.14691(19) 0.5269(4) 0.092(3) Uani 1 1 d G U . . .
H3 H 0.2202 0.1206 0.5560 0.111 Uiso 1 1 calc R . . . .
C11C C 0.1979(3) 0.13883(17) 0.4599(4) 0.084(2) Uani 1 1 d G U . . .
C21C C 0.1789(3) 0.2895(2) 0.6038(4) 0.108(3) Uani 1 1 d . U . . .
H21C H 0.1653 0.2633 0.6311 0.130 Uiso 1 1 calc R . . . .
C16C C 0.2011(3) 0.28118(17) 0.5389(4) 0.090(3) Uani 1 1 d G U . . .
C17C C 0.2210(3) 0.3194(2) 0.4989(4) 0.108(4) Uani 1 1 d G U . . .
H17C H 0.2361 0.3138 0.4546 0.130 Uiso 1 1 calc R . . . .
C18C C 0.2188(3) 0.36595(19) 0.5238(4) 0.115(4) Uani 1 1 d G U . . .
H18C H 0.2324 0.3921 0.4965 0.138 Uiso 1 1 calc R . . . .
C19C C 0.1966(3) 0.37424(18) 0.5887(4) 0.106(3) Uani 1 1 d DG U . . .
C20C C 0.1767(3) 0.3360(2) 0.6287(4) 0.104(3) Uani 1 1 d G U . . .
H20C H 0.1616 0.3417 0.6730 0.125 Uiso 1 1 calc R . . . .
C28C C 0.3812(4) 0.5903(2) 0.5508(4) 0.0585(17) Uani 1 1 d . . . . .
H28C H 0.3775 0.5845 0.5975 0.070 Uiso 1 1 calc R . . . .
C29C C 0.4259(4) 0.6262(2) 0.5247(4) 0.0549(16) Uani 1 1 d . . . . .
C30C C 0.4720(5) 0.6534(3) 0.5587(6) 0.080(3) Uani 1 1 d . . . . .
H30C H 0.4791 0.6529 0.6056 0.096 Uiso 1 1 calc R . . . .
C31C C 0.4690(4) 0.6658(3) 0.4382(5) 0.068(2) Uani 1 1 d . . . . .
H31C H 0.4748 0.6754 0.3930 0.081 Uiso 1 1 calc R . . . .
O2C O 0.1961(9) 0.4185(7) 0.6307(11) 0.081(5) Uani 0.5 1 d . U P A 2
C5C C 0.3048(4) -0.0229(4) 0.4870(5) 0.053(2) Uani 0.8 1 d . . P E 2
C6C C 0.3336(4) 0.0228(4) 0.4917(8) 0.083(4) Uani 0.8 1 d . U P E 2
H6C H 0.3785 0.0267 0.5077 0.099 Uiso 0.8 1 calc R . P E 2
C7C C 0.2957(5) 0.0618(4) 0.4728(9) 0.089(4) Uani 0.8 1 d . U P E 2
H7C H 0.3161 0.0927 0.4716 0.107 Uiso 0.8 1 calc R . P E 2
C8C C 0.2278(5) 0.0567(4) 0.4552(7) 0.070(3) Uani 0.8 1 d . . P E 2
C24C C 0.3374(5) 0.4911(5) 0.5664(12) 0.105(7) Uani 0.7 1 d . . P A 2
H24C H 0.3851 0.4880 0.5630 0.126 Uiso 0.7 1 calc R . P A 2
C25C C 0.3063(5) 0.5304(4) 0.5394(9) 0.057(3) Uani 0.7 1 d . . P A 2
O2C1 O 0.1830(10) 0.4194(6) 0.6049(13) 0.106(7) Uani 0.5 1 d D U P A 1
C01X C 0.4444(4) -0.0999(3) 0.7127(5) 0.0666(19) Uani 1 1 d . . . . .
F019 F 0.3131(4) 0.7073(3) 0.5833(5) 0.131(3) Uani 1 1 d . . . . .
B026 B 0.3436(5) 0.7153(5) 0.6449(9) 0.093(4) Uani 1 1 d . . . . .
F00E F 0.3627(3) 0.6705(2) 0.6697(4) 0.103(2) Uani 1 1 d . . . . .
F00J F 0.2993(4) 0.7369(3) 0.6856(5) 0.127(3) Uani 1 1 d . . . . .
F00W F 0.3979(4) 0.7441(2) 0.6340(5) 0.117(3) Uani 1 1 d . . . . .
N028 N 0.5632(6) 0.7465(4) 0.6433(7) 0.108(3) Uani 1 1 d . . . . .
C02J C 0.5383(7) 0.7274(4) 0.6899(8) 0.097(4) Uani 1 1 d D . . . .
C02W C 0.5064(8) 0.7051(5) 0.7485(8) 0.116(5) Uani 1 1 d D . . . .
H02A H 0.4572 0.7049 0.7426 0.174 Uiso 1 1 calc GR . . . .
H02B H 0.5180 0.7234 0.7886 0.174 Uiso 1 1 calc GR . . . .
H02C H 0.5228 0.6720 0.7532 0.174 Uiso 1 1 calc GR . . . .
C6 C 0.6322(13) 0.6202(9) 0.3749(15) 0.051(5) Uiso 0.25 1 d D . P . .
C7 C 0.666(2) 0.6522(15) 0.336(2) 0.094(11) Uiso 0.25 1 d D . P . .
H7A H 0.6395 0.6585 0.2951 0.141 Uiso 0.25 1 calc GR . P . .
H7D H 0.7101 0.6388 0.3232 0.141 Uiso 0.25 1 calc GR . P . .
H7E H 0.6725 0.6822 0.3602 0.141 Uiso 0.25 1 calc GR . P . .
N2AA N 0.6012(15) 0.5984(11) 0.4048(18) 0.074(7) Uiso 0.25 1 d . . P . .
C043 C 0.5017(7) -0.2003(5) 0.2562(7) 0.117(5) Uani 1 1 d . . . . .
H04A H 0.4909 -0.2221 0.2193 0.176 Uiso 1 1 calc GR . . . .
H04B H 0.5337 -0.1758 0.2407 0.176 Uiso 1 1 calc GR . . . .
H04C H 0.4602 -0.1847 0.2718 0.176 Uiso 1 1 calc GR . . . .
C03P C 0.5310(8) -0.2267(5) 0.3093(9) 0.103(4) Uani 1 1 d . . . . .
N03Q N 0.5505(8) -0.2448(5) 0.3513(9) 0.134(5) Uani 1 1 d . . . . .
C049 C 0.6839(15) 0.8448(9) 0.652(2) 0.105(13) Uani 0.3333 1 d . U P . .
N03B N 0.6023(7) 0.8960(8) 0.5889(17) 0.093(9) Uani 0.3333 1 d . U P . .
C03C C 0.6345(7) 0.8721(6) 0.6186(12) 0.050(4) Uani 0.3333 1 d . U P . .
F011 F 0.4632(8) -0.0372(10) 0.3650(10) 0.113(6) Uani 0.5 1 d D U P H 1
F040 F 0.4931(12) -0.0593(10) 0.2599(9) 0.163(8) Uani 0.5 1 d D U P H 1
B041 B 0.5144(7) -0.0500(4) 0.3235(6) 0.104(3) Uani 0.5 1 d D U P H 1
F02G F 0.5657(9) -0.0132(6) 0.3205(12) 0.127(6) Uani 0.5 1 d D U P H 1
F03T F 0.5495(10) -0.0909(6) 0.3438(14) 0.155(7) Uani 0.5 1 d D U P H 1
F024 F 0.5622(11) 0.5178(6) 0.7094(9) 0.122(8) Uani 0.5 1 d D U P I 1
F0 F 0.5751(11) 0.5147(7) 0.6780(17) 0.161(12) Uani 0.5 1 d D U P I 2
F9 F 0.5071(12) 0.5579(13) 0.7423(8) 0.225(16) Uani 0.5 1 d D U P I 2
B03H B 0.5332(6) 0.5536(4) 0.6736(6) 0.098(4) Uani 1 1 d D . . . .
F02N F 0.5716(7) 0.5608(6) 0.6125(7) 0.122(6) Uani 0.5 1 d D U P I 1
F02O F 0.5629(10) 0.5931(7) 0.6617(16) 0.170(13) Uani 0.5 1 d D U P I 2
F00S F 0.4696(4) 0.5446(3) 0.6514(5) 0.137(3) Uani 1 1 d D . . . .
F03U F 0.5407(13) 0.5950(6) 0.7096(12) 0.177(13) Uani 0.5 1 d D U P I 1
B11 B 0.3355(6) -0.2133(4) 0.3556(7) 0.102(3) Uani 0.5 1 d D U P J 1
F03G F 0.3057(6) -0.2078(4) 0.4158(6) 0.118(4) Uani 0.7 1 d D U P J 1
F00O F 0.3583(9) -0.1703(4) 0.3264(9) 0.102(4) Uani 0.7 1 d D U P J 1
F02P F 0.3921(5) -0.2452(4) 0.3645(7) 0.109(3) Uani 0.7 1 d D U P J 1
F03V F 0.2950(7) -0.2368(5) 0.3107(7) 0.138(5) Uani 0.7 1 d D U P J 1
F1 F 0.5120(13) -0.0873(7) 0.2762(11) 0.159(8) Uani 0.5 1 d D U P K 2
F2 F 0.4482(8) -0.0429(10) 0.3486(11) 0.132(7) Uani 0.5 1 d D U P K 2
B0 B 0.5144(7) -0.0500(4) 0.3235(6) 0.104(3) Uani 0.5 1 d D U P K 2
F0AA F 0.5539(8) -0.0667(5) 0.3758(7) 0.104(4) Uani 0.5 1 d D U P K 2
F02H F 0.5367(10) -0.0094(6) 0.2944(10) 0.113(5) Uani 0.5 1 d D U P K 2
B11A B 0.3355(6) -0.2133(4) 0.3556(7) 0.102(3) Uani 0.5 1 d D U P L 2
F03H F 0.2716(11) -0.2099(11) 0.3794(18) 0.149(9) Uani 0.3 1 d D U P L 2
F00P F 0.354(3) -0.1653(7) 0.3443(19) 0.115(11) Uani 0.3 1 d D U P L 2
F02Q F 0.3772(17) -0.2354(11) 0.4038(16) 0.153(10) Uani 0.3 1 d D U P L 2
F03W F 0.3425(17) -0.2379(10) 0.2958(12) 0.142(9) Uani 0.3 1 d D U P L 2

loop_
_atom_site_aniso_label
_atom_site_aniso_U_11
_atom_site_aniso_U_22
_atom_site_aniso_U_33
_atom_site_aniso_U_23
_atom_site_aniso_U_13
_atom_site_aniso_U_12
Fe01 0.0497(4) 0.0443(5) 0.0482(5) -0.0003(4) 0.0043(4) -0.0002(3)
Fe02 0.0525(5) 0.0459(5) 0.0501(6) 0.0000(4) -0.0039(4) 0.0008(3)
C1 0.030(8) 0.066(9) 0.12(2) 0.027(9) -0.016(10) -0.020(6)
C2 0.044(8) 0.052(11) 0.19(3) 0.017(14) 0.009(14) -0.010(8)
C22C 0.055(10) 0.056(10) 0.17(3) -0.005(12) 0.016(15) -0.011(8)
C23C 0.049(10) 0.052(11) 0.10(3) 0.002(12) 0.019(14) -0.014(8)
C26C 0.053(3) 0.061(4) 0.079(5) 0.001(4) 0.010(3) -0.003(3)
C27C 0.051(4) 0.077(5) 0.115(8) 0.026(5) 0.010(4) -0.005(3)
C4 0.055(6) 0.073(6) 0.107(11) 0.020(7) 0.015(7) -0.009(5)
C5 0.050(5) 0.060(6) 0.171(17) 0.045(9) 0.020(8) 0.009(4)
S1A 0.1043(17) 0.0932(16) 0.0625(13) 0.0200(13) -0.0008(12) 0.0031(13)
S2A 0.128(2) 0.0712(15) 0.146(3) -0.0370(19) 0.020(2) 0.0143(15)
O1A 0.048(2) 0.052(3) 0.116(5) 0.016(3) 0.013(3) -0.007(2)
N1A 0.064(3) 0.057(3) 0.056(3) -0.001(3) 0.007(3) 0.001(3)
N2A 0.050(3) 0.055(3) 0.060(4) 0.000(3) -0.001(3) -0.008(2)
N3A 0.104(5) 0.051(3) 0.056(4) -0.011(3) -0.026(3) 0.017(3)
N4A 0.082(4) 0.054(3) 0.064(4) -0.010(3) -0.002(3) -0.003(3)
C1A 0.070(4) 0.071(5) 0.057(5) 0.018(4) 0.013(4) 0.006(3)
C2A 0.086(6) 0.097(7) 0.059(5) 0.011(5) -0.013(4) -0.002(5)
C3A 0.069(4) 0.078(5) 0.061(5) -0.004(4) 0.000(4) -0.013(4)
C4A 0.053(3) 0.053(4) 0.070(5) -0.003(3) -0.004(3) -0.010(3)
C5A 0.070(4) 0.071(5) 0.084(6) -0.013(4) 0.019(4) -0.020(4)
C6A 0.070(4) 0.056(4) 0.083(6) -0.013(4) 0.016(4) -0.014(3)
C7A 0.049(3) 0.058(4) 0.078(5) 0.006(4) 0.008(3) -0.008(3)
C8A 0.046(3) 0.057(4) 0.072(5) -0.004(3) 0.008(3) -0.003(3)
C9A 0.045(3) 0.051(3) 0.066(4) -0.002(3) 0.005(3) -0.002(2)
C10A 0.050(3) 0.059(4) 0.064(4) -0.003(3) 0.006(3) -0.011(3)
C11A 0.045(3) 0.056(4) 0.077(5) -0.001(4) 0.007(3) -0.005(3)
C12A 0.052(3) 0.050(3) 0.061(4) -0.007(3) 0.000(3) -0.012(3)
C13A 0.055(3) 0.055(3) 0.049(3) -0.004(3) 0.003(3) -0.009(3)
C14A 0.051(3) 0.072(5) 0.083(6) 0.002(4) -0.005(4) -0.016(3)
C15A 0.065(4) 0.055(4) 0.092(6) 0.012(4) -0.001(4) -0.020(3)
C16A 0.049(3) 0.056(4) 0.061(4) -0.009(3) 0.005(3) -0.006(3)
C17A 0.061(4) 0.063(4) 0.069(5) -0.011(4) -0.006(4) -0.005(3)
C18A 0.072(4) 0.060(4) 0.086(6) -0.032(4) -0.028(4) 0.008(3)
C19A 0.064(4) 0.059(4) 0.104(7) -0.035(5) -0.028(4) 0.009(3)
C20A 0.065(4) 0.062(4) 0.077(6) -0.029(4) -0.015(4) 0.009(3)
C21A 0.056(3) 0.070(4) 0.057(4) -0.023(4) -0.010(3) -0.002(3)
C22A 0.108(7) 0.064(5) 0.121(9) -0.045(6) -0.072(7) 0.026(5)
C23A 0.080(5) 0.066(5) 0.105(8) -0.029(5) -0.043(5) 0.022(4)
C24A 0.092(6) 0.080(5) 0.089(6) -0.024(5) -0.041(5) 0.020(5)
C25A 0.096(5) 0.057(4) 0.077(5) -0.027(4) -0.035(5) 0.023(4)
C26A 0.098(6) 0.067(5) 0.126(9) -0.038(6) -0.037(7) -0.001(5)
C27A 0.098(6) 0.064(5) 0.136(11) -0.039(6) -0.034(7) 0.012(5)
C28A 0.095(6) 0.059(4) 0.071(5) -0.014(4) -0.025(4) 0.015(4)
C29A 0.086(5) 0.059(4) 0.072(5) -0.009(4) -0.009(4) 0.014(4)
C30A 0.091(6) 0.076(5) 0.116(9) -0.039(6) -0.004(6) 0.014(4)
C31A 0.095(5) 0.063(5) 0.100(7) -0.023(5) 0.027(5) -0.009(4)
O2A 0.088(11) 0.057(8) 0.111(15) -0.043(10) -0.040(9) 0.003(7)
O2A1 0.052(9) 0.059(9) 0.064(11) -0.015(8) -0.021(7) 0.015(7)
S1B 0.0752(13) 0.0707(14) 0.161(3) -0.0435(17) -0.0024(16) -0.0083(10)
S2B 0.1125(19) 0.0976(18) 0.0666(15) 0.0203(14) 0.0019(14) -0.0085(15)
O1B 0.104(4) 0.057(3) 0.115(6) -0.027(4) 0.058(4) -0.020(3)
O2B 0.049(3) 0.066(3) 0.141(7) 0.029(4) -0.006(3) 0.008(2)
N1B 0.062(3) 0.051(3) 0.055(3) -0.006(3) 0.005(3) 0.008(2)
N2B 0.070(3) 0.052(3) 0.068(4) -0.015(3) 0.013(3) -0.006(3)
N3B 0.059(3) 0.052(3) 0.065(4) -0.003(3) -0.001(3) 0.004(2)
N4B 0.063(3) 0.061(3) 0.059(4) 0.000(3) 0.001(3) 0.002(3)
C1B 0.075(4) 0.061(4) 0.097(7) -0.020(5) 0.003(4) 0.005(3)
C2B 0.061(4) 0.067(4) 0.116(8) -0.014(5) 0.010(5) -0.012(3)
C3B 0.068(4) 0.061(4) 0.075(6) -0.007(4) 0.010(4) -0.011(3)
C4B 0.071(4) 0.057(4) 0.074(5) -0.016(4) 0.027(4) 0.000(3)
C5B 0.069(4) 0.052(4) 0.074(5) -0.013(3) 0.023(4) 0.001(3)
C6B 0.081(5) 0.062(5) 0.119(9) -0.024(5) 0.004(5) -0.005(4)
C7B 0.092(6) 0.056(4) 0.109(8) -0.015(5) 0.029(5) 0.007(4)
C8B 0.090(6) 0.065(5) 0.079(6) -0.018(4) 0.029(5) -0.017(4)
C9B 0.087(5) 0.071(5) 0.084(6) -0.027(5) 0.032(5) -0.014(4)
C10B 0.079(5) 0.054(4) 0.078(5) -0.021(4) 0.026(4) -0.017(3)
C11B 0.067(4) 0.059(4) 0.082(5) -0.019(4) 0.024(4) -0.012(3)
C12B 0.073(4) 0.058(4) 0.075(5) -0.018(4) 0.026(4) -0.009(3)
C13B 0.068(4) 0.059(4) 0.069(5) -0.023(4) 0.015(4) 0.000(3)
C14B 0.050(3) 0.060(4) 0.054(4) -0.011(3) 0.004(3) 0.000(3)
C15B 0.049(3) 0.060(4) 0.058(4) -0.013(3) -0.001(3) -0.002(3)
C16B 0.055(4) 0.060(4) 0.071(5) -0.024(4) 0.011(3) -0.002(3)
C17B 0.051(3) 0.058(4) 0.061(4) -0.008(3) -0.005(3) 0.007(3)
C18B 0.053(3) 0.058(4) 0.093(6) 0.010(4) 0.009(4) 0.012(3)
C19B 0.053(3) 0.057(4) 0.117(8) 0.001(5) 0.009(4) 0.013(3)
C20B 0.046(3) 0.051(4) 0.092(6) 0.005(4) -0.006(3) 0.003(3)
C21B 0.048(3) 0.058(4) 0.067(4) -0.005(3) 0.000(3) 0.013(3)
C22B 0.056(3) 0.058(4) 0.068(5) -0.005(4) -0.005(3) 0.008(3)
C23B 0.044(3) 0.054(4) 0.113(7) 0.010(5) 0.005(4) 0.007(3)
C24B 0.051(3) 0.063(4) 0.081(5) 0.010(4) 0.009(3) 0.009(3)
C25B 0.053(3) 0.052(4) 0.074(5) 0.007(3) 0.006(3) 0.006(3)
C26B 0.046(3) 0.052(3) 0.086(6) 0.002(4) -0.006(3) 0.007(3)
C27B 0.082(5) 0.062(5) 0.100(8) -0.012(5) -0.018(5) 0.019(4)
C28B 0.073(5) 0.057(4) 0.145(11) -0.014(6) -0.024(6) 0.016(4)
C29B 0.063(4) 0.071(5) 0.078(6) -0.004(4) 0.018(4) 0.010(4)
C30B 0.079(5) 0.083(6) 0.067(5) 0.003(5) 0.014(4) 0.008(4)
C31B 0.091(6) 0.104(8) 0.075(6) 0.006(6) 0.015(5) -0.001(6)
C32B 0.095(6) 0.061(5) 0.064(5) 0.000(4) -0.011(4) -0.001(4)
S1C 0.0942(15) 0.0610(12) 0.121(2) 0.0101(13) 0.0456(16) 0.0254(11)
S2C 0.0922(15) 0.0629(12) 0.126(2) 0.0143(14) -0.0368(16) -0.0289(11)
O1C 0.062(3) 0.091(4) 0.141(7) 0.023(4) -0.017(4) 0.020(3)
N1C 0.049(3) 0.050(3) 0.062(4) 0.008(3) 0.009(3) 0.003(2)
N2C 0.042(2) 0.051(3) 0.075(4) 0.005(3) -0.003(3) 0.002(2)
N3C 0.046(2) 0.049(3) 0.081(5) 0.012(3) -0.001(3) -0.004(2)
N4C 0.049(3) 0.048(3) 0.065(4) 0.005(3) -0.004(3) -0.003(2)
C1C 0.060(4) 0.060(4) 0.093(6) 0.021(4) 0.017(4) 0.014(3)
C2C 0.100(6) 0.059(4) 0.081(6) -0.004(4) 0.031(5) 0.009(4)
C3C 0.058(4) 0.052(4) 0.060(4) -0.011(3) 0.006(3) 0.004(3)
C4C 0.064(4) 0.056(4) 0.056(4) 0.005(3) -0.007(4) -0.005(3)
C10C 0.046(3) 0.072(5) 0.078(5) 0.009(4) -0.005(3) 0.001(3)
C5C1 0.043(9) 0.055(14) 0.039(17) -0.016(12) -0.001(8) 0.003(8)
C6C1 0.037(11) 0.072(15) 0.068(17) 0.012(14) -0.026(10) -0.004(10)
C7C1 0.034(10) 0.07(2) 0.15(4) 0.03(2) -0.005(13) 0.019(9)
C8C1 0.023(10) 0.073(15) 0.12(4) 0.02(2) -0.006(13) 0.027(8)
C9C 0.045(3) 0.082(5) 0.111(8) 0.011(5) -0.006(4) 0.009(3)
C12C 0.106(7) 0.089(5) 0.127(8) 0.043(5) 0.025(6) 0.028(5)
C13C 0.078(5) 0.075(5) 0.136(7) 0.029(5) 0.035(5) 0.011(4)
C14C 0.042(3) 0.088(5) 0.144(7) 0.043(5) 0.010(4) 0.004(3)
C15C 0.068(4) 0.081(5) 0.133(8) 0.031(5) -0.009(5) -0.009(4)
C3 0.070(5) 0.091(5) 0.115(6) 0.026(5) -0.013(5) 0.006(4)
C11C 0.071(5) 0.067(5) 0.115(6) 0.018(4) 0.008(4) -0.001(4)
C21C 0.062(4) 0.095(6) 0.168(9) 0.036(6) 0.015(5) -0.011(4)
C16C 0.041(3) 0.077(5) 0.153(8) 0.038(5) -0.003(4) 0.005(3)
C17C 0.055(4) 0.089(5) 0.180(10) 0.054(6) 0.024(5) -0.003(4)
C18C 0.079(5) 0.080(5) 0.187(10) 0.062(6) 0.033(6) 0.015(4)
C19C 0.046(3) 0.091(5) 0.182(9) 0.048(5) 0.018(5) -0.001(3)
C20C 0.066(5) 0.085(5) 0.161(9) 0.047(6) 0.013(5) -0.012(4)
C28C 0.062(4) 0.059(4) 0.055(4) -0.001(3) 0.004(3) 0.003(3)
C29C 0.059(3) 0.045(3) 0.060(4) 0.003(3) -0.006(3) 0.008(3)
C30C 0.107(6) 0.052(4) 0.081(6) -0.006(4) -0.033(5) -0.008(4)
C31C 0.058(4) 0.064(4) 0.081(5) 0.014(4) -0.005(4) -0.008(3)
O2C 0.049(8) 0.081(7) 0.113(11) 0.036(7) 0.016(8) 0.010(5)
C5C 0.043(4) 0.061(5) 0.055(6) 0.014(5) 0.011(3) 0.004(3)
C6C 0.040(4) 0.065(5) 0.143(12) 0.028(7) -0.006(5) 0.004(4)
C7C 0.044(4) 0.068(6) 0.155(13) 0.042(8) 0.001(6) 0.000(4)
C8C 0.058(5) 0.076(6) 0.076(7) 0.017(5) 0.004(5) 0.006(4)
C24C 0.043(5) 0.061(7) 0.21(2) 0.069(10) 0.013(8) 0.008(4)
C25C 0.044(4) 0.043(5) 0.085(10) 0.017(6) -0.004(5) -0.003(4)
O2C1 0.048(7) 0.083(7) 0.19(2) 0.082(8) 0.000(10) -0.008(5)
C01X 0.070(4) 0.073(5) 0.056(4) -0.002(4) -0.003(4) -0.003(4)
F019 0.141(6) 0.127(6) 0.125(7) -0.046(5) -0.042(5) 0.047(5)
B026 0.060(5) 0.086(7) 0.134(11) -0.039(8) -0.007(6) 0.015(5)
F00E 0.117(5) 0.084(4) 0.107(6) 0.002(4) -0.001(4) 0.005(3)
F00J 0.106(5) 0.126(5) 0.149(7) -0.042(5) 0.048(5) -0.005(4)
F00W 0.109(5) 0.097(5) 0.144(7) 0.007(5) 0.029(5) 0.003(3)
N028 0.093(6) 0.105(8) 0.126(9) -0.011(7) -0.033(6) 0.005(5)
C02J 0.110(8) 0.076(7) 0.104(9) -0.009(7) -0.044(8) 0.008(6)
C02W 0.132(10) 0.092(8) 0.125(12) -0.022(8) -0.035(9) 0.019(7)
C043 0.135(10) 0.120(10) 0.097(9) -0.002(8) 0.065(8) 0.000(8)
C03P 0.118(9) 0.085(7) 0.107(10) -0.009(8) 0.046(9) -0.008(7)
N03Q 0.132(11) 0.133(11) 0.136(12) 0.018(9) 0.045(9) 0.017(8)
C049 0.079(14) 0.051(11) 0.19(3) 0.033(17) -0.047(19) 0.004(10)
N03B 0.031(6) 0.078(12) 0.17(2) 0.071(15) -0.006(9) -0.008(6)
C03C 0.026(5) 0.036(7) 0.087(13) 0.014(7) 0.016(6) -0.006(5)
F011 0.118(8) 0.146(13) 0.075(9) -0.015(8) -0.010(7) -0.050(8)
F040 0.184(17) 0.20(2) 0.102(9) -0.012(10) -0.020(9) 0.001(15)
B041 0.138(7) 0.098(6) 0.076(6) 0.029(5) 0.010(5) -0.026(5)
F02G 0.129(12) 0.113(10) 0.140(16) 0.019(10) 0.013(10) -0.028(9)
F03T 0.144(12) 0.125(10) 0.20(2) 0.075(11) 0.002(12) -0.015(9)
F024 0.19(2) 0.080(9) 0.091(10) 0.035(8) -0.018(11) 0.051(11)
F0 0.111(12) 0.129(16) 0.24(4) 0.02(2) -0.001(19) 0.025(11)
F9 0.159(17) 0.45(5) 0.067(9) 0.016(18) 0.032(10) -0.06(3)
B03H 0.123(10) 0.080(7) 0.091(9) -0.003(6) -0.046(8) 0.019(7)
F02N 0.126(11) 0.120(12) 0.122(13) 0.007(10) -0.026(10) -0.044(10)
F02O 0.113(12) 0.118(16) 0.28(4) 0.09(2) 0.02(2) -0.019(12)
F00S 0.111(5) 0.147(7) 0.152(8) 0.014(7) -0.022(5) 0.003(5)
F03U 0.25(3) 0.103(13) 0.18(2) -0.088(16) -0.10(2) 0.082(16)
B11 0.108(7) 0.081(6) 0.117(8) -0.018(5) -0.001(6) -0.018(5)
F03G 0.127(7) 0.115(8) 0.112(7) -0.032(6) 0.016(6) -0.032(6)
F00O 0.121(8) 0.084(6) 0.102(10) -0.008(6) -0.009(7) -0.007(5)
F02P 0.103(6) 0.094(6) 0.130(9) -0.009(6) 0.000(6) -0.006(4)
F03V 0.136(9) 0.129(8) 0.148(10) -0.059(8) -0.045(8) -0.013(7)
F1 0.22(2) 0.128(11) 0.127(12) -0.009(9) 0.017(12) -0.054(11)
F2 0.135(10) 0.166(18) 0.094(13) 0.032(11) 0.009(9) -0.022(10)
B0 0.138(7) 0.098(6) 0.076(6) 0.029(5) 0.010(5) -0.026(5)
F0AA 0.143(10) 0.075(7) 0.095(8) 0.015(6) 0.005(7) 0.007(7)
F02H 0.132(12) 0.094(8) 0.114(12) 0.041(8) 0.035(9) -0.005(7)
B11A 0.108(7) 0.081(6) 0.117(8) -0.018(5) -0.001(6) -0.018(5)
F03H 0.145(12) 0.106(16) 0.20(2) -0.003(17) 0.024(13) -0.007(11)
F00P 0.17(2) 0.077(10) 0.095(19) -0.023(9) -0.007(15) -0.031(10)
F02Q 0.166(19) 0.114(17) 0.178(19) 0.002(15) -0.027(16) -0.026(13)
F03W 0.16(2) 0.101(14) 0.166(14) -0.033(11) 0.011(13) -0.027(15)

loop_
_atom_type_symbol
_atom_type_description
_atom_type_scat_dispersion_real
_atom_type_scat_dispersion_imag
_atom_type_scat_source
C C 0.0033 0.0016 'International Tables Vol C Tables 4.2.6.8 and 6.1.1.4'
H H 0.0000 0.0000 'International Tables Vol C Tables 4.2.6.8 and 6.1.1.4'
B B 0.0013 0.0007 'International Tables Vol C Tables 4.2.6.8 and 6.1.1.4'
F F 0.0171 0.0103 'International Tables Vol C Tables 4.2.6.8 and 6.1.1.4'
Fe Fe 0.3463 0.8444 'International Tables Vol C Tables 4.2.6.8 and 6.1.1.4'
N N 0.0061 0.0033 'International Tables Vol C Tables 4.2.6.8 and 6.1.1.4'
O O 0.0106 0.0060 'International Tables Vol C Tables 4.2.6.8 and 6.1.1.4'
S S 0.1246 0.1234 'International Tables Vol C Tables 4.2.6.8 and 6.1.1.4'

loop_
_geom_angle_atom_site_label_1
_geom_angle_atom_site_label_2
_geom_angle_atom_site_label_3
_geom_angle
_geom_angle_site_symmetry_1
_geom_angle_site_symmetry_3
_geom_angle_publ_flag
N1A Fe01 N2A 79.5(3) . . ?
N1A Fe01 N2B 94.4(3) . . ?
N1A Fe01 N1C 91.6(3) . . ?
N1A Fe01 N2C 172.2(3) . . ?
N1B Fe01 N1A 91.1(3) . . ?
N1B Fe01 N2A 170.5(3) . . ?
N1B Fe01 N2B 80.6(2) . . ?
N1B Fe01 N1C 89.4(2) . . ?
N1B Fe01 N2C 90.7(3) . . ?
N2B Fe01 N2A 101.5(3) . . ?
N1C Fe01 N2A 89.3(2) . . ?
N1C Fe01 N2B 168.4(3) . . ?
N1C Fe01 N2C 80.8(3) . . ?
N2C Fe01 N2A 98.4(2) . . ?
N2C Fe01 N2B 93.4(3) . . ?
N3A Fe02 N3B 101.7(3) . . ?
N4A Fe02 N3A 78.3(3) . . ?
N4A Fe02 N3B 169.7(3) . . ?
N4A Fe02 N4B 90.9(3) . . ?
N4A Fe02 N3C 91.5(3) . . ?
N4B Fe02 N3A 96.8(3) . . ?
N4B Fe02 N3B 78.8(3) . . ?
N4B Fe02 N3C 169.6(3) . . ?
N3C Fe02 N3A 93.6(3) . . ?
N3C Fe02 N3B 98.8(3) . . ?
N4C Fe02 N3A 168.0(3) . . ?
N4C Fe02 N4A 92.6(3) . . ?
N4C Fe02 N3B 88.7(2) . . ?
N4C Fe02 N4B 91.2(3) . . ?
N4C Fe02 N3C 78.6(3) . . ?
C2 C1 C27C 120.0 . . ?
C2 C1 O2C1 132.4(10) . . ?
C27C C1 O2C1 105.3(11) . . ?
C1 C2 C22C 120.0 . . ?
C23C C22C C2 120.0 . . ?
C22C C23C N3C 120.6(6) . . ?
C26C C23C C22C 120.0 . . ?
C26C C23C N3C 116.3(7) . . ?
C23C C26C C27C 120.0 . . ?
C25C C26C C27C 121.4(7) . . ?
C26C C27C C1 120.0 . . ?
C4 C27C C26C 118.9(8) . . ?
C27C C4 C5 121.7(11) . . ?
C27C C4 O2C 123.6(11) . . ?
C5 C4 O2C 114.6(13) . . ?
C4 C5 C24C 118.0(11) . . ?
C1A S1A C2A 90.5(4) . . ?
C31A S2A C30A 90.0(5) . . ?
C10A O1A C7A 116.8(5) . . ?
C1A N1A Fe01 134.1(6) . . ?
C1A N1A C01X 112.0(8) . . ?
C01X N1A Fe01 113.8(5) . . ?
C3A N2A Fe01 114.2(6) . . ?
C3A N2A C4A 117.6(6) . . ?
C4A N2A Fe01 128.0(5) . . ?
C25A N3A Fe02 131.1(6) . . ?
C28A N3A Fe02 113.8(6) . . ?
C28A N3A C25A 114.7(8) . . ?
C29A N4A Fe02 114.8(5) . . ?
C31A N4A Fe02 135.8(7) . . ?
C31A N4A C29A 109.4(8) . . ?
N1A C1A S1A 113.9(7) . . ?
C01X C2A S1A 110.5(7) . . ?
N2A C3A C01X 117.6(8) . . ?
C5A C4A N2A 118.4(8) . . ?
C5A C4A C9A 121.0(8) . . ?
C9A C4A N2A 120.5(7) . . ?
C4A C5A C6A 120.4(9) . . ?
C5A C6A C7A 117.9(8) . . ?
O1A C7A C6A 117.0(8) . . ?
C8A C7A O1A 121.4(8) . . ?
C8A C7A C6A 121.5(8) . . ?
C7A C8A C9A 120.3(8) . . ?
C4A C9A C8A 118.8(7) . . ?
O1A C10A C11A 116.6(6) . . ?
O1A C10A C15A 123.7(7) . . ?
C15A C10A C11A 119.7(7) . . ?
C10A C11A C12A 120.5(6) . . ?
C11A C12A C13A 120.2(6) . . ?
C12A C13A C16A 120.3(6) . . ?
C14A C13A C12A 117.3(7) . . ?
C14A C13A C16A 122.4(6) . . ?
C15A C14A C13A 122.5(7) . . ?
C14A C15A C10A 119.7(7) . . ?
C17A C16A C13A 121.2(7) . . ?
C17A C16A C21A 118.2(7) . . ?
C21A C16A C13A 120.6(7) . . ?
C16A C17A C18A 122.9(8) . . ?
C17A C18A C19A 118.5(8) . . ?
C18A C19A O2A 114.0(10) . . ?
C20A C19A C18A 120.5(8) . . ?
C20A C19A O2A 125.1(9) . . ?
O2A1 C19A C18A 114.3(13) . . ?
O2A1 C19A C20A 121.7(12) . . ?
C19A C20A C21A 118.4(7) . . ?
C20A C21A C16A 121.3(7) . . ?
C23A C22A C27A 124.3(9) . . ?
C23A C22A O2A 109.0(13) . . ?
C23A C22A O2A1 131.8(13) . . ?
C27A C22A O2A 126.4(13) . . ?
C27A C22A O2A1 103.7(13) . . ?
C22A C23A C24A 119.5(11) . . ?
C23A C24A C25A 120.3(12) . . ?
C24A C25A N3A 117.9(10) . . ?
C24A C25A C26A 120.1(9) . . ?
C26A C25A N3A 122.0(9) . . ?
C25A C26A C27A 118.8(12) . . ?
C22A C27A C26A 116.9(13) . . ?
N3A C28A C29A 116.9(8) . . ?
N4A C29A C28A 116.0(7) . . ?
N4A C29A C30A 117.4(8) . . ?
C30A C29A C28A 126.6(9) . . ?
C29A C30A S2A 108.0(8) . . ?
N4A C31A S2A 115.1(8) . . ?
C22A O2A C19A 113.2(14) . . ?
C19A O2A1 C22A 114.3(17) . . ?
C2B S1B C1B 90.1(4) . . ?
C31B S2B C32B 90.4(5) . . ?
C11B O1B C8B 118.0(7) . . ?
C20B O2B C23B 116.0(6) . . ?
C1B N1B Fe01 136.6(6) . . ?
C1B N1B C3B 110.5(7) . . ?
C3B N1B Fe01 112.9(5) . . ?
C4B N2B Fe01 115.3(5) . . ?
C4B N2B C5B 115.8(6) . . ?
C5B N2B Fe01 128.7(5) . . ?
C26B N3B Fe02 129.1(6) . . ?
C29B N3B Fe02 114.2(6) . . ?
C29B N3B C26B 116.7(7) . . ?
C30B N4B Fe02 113.9(6) . . ?
C32B N4B Fe02 133.6(7) . . ?
C32B N4B C30B 111.9(8) . . ?
N1B C1B S1B 114.8(6) . . ?
C3B C2B S1B 110.5(7) . . ?
N1B C3B C4B 115.5(7) . . ?
C2B C3B N1B 114.2(8) . . ?
C2B C3B C4B 130.3(8) . . ?
N2B C4B C3B 115.7(7) . . ?
C6B C5B N2B 119.8(8) . . ?
C10B C5B N2B 119.9(8) . . ?
C10B C5B C6B 120.3(8) . . ?
C7B C6B C5B 120.5(10) . . ?
C6B C7B C8B 117.9(10) . . ?
O1B C8B C7B 116.2(10) . . ?
C9B C8B O1B 122.7(10) . . ?
C9B C8B C7B 121.1(8) . . ?
C8B C9B C10B 120.6(10) . . ?
C5B C10B C9B 119.4(10) . . ?
O1B C11B C16B 125.4(7) . . ?
C12B C11B O1B 114.8(7) . . ?
C12B C11B C16B 119.8(8) . . ?
C11B C12B C13B 120.3(8) . . ?
C12B C13B C14B 120.2(7) . . ?
C13B C14B C17B 120.3(7) . . ?
C15B C14B C13B 117.6(7) . . ?
C15B C14B C17B 122.1(7) . . ?
C14B C15B C16B 121.9(7) . . ?
C15B C16B C11B 120.1(7) . . ?
C18B C17B C14B 120.2(6) . . ?
C22B C17B C14B 122.7(7) . . ?
C22B C17B C18B 117.0(7) . . ?
C19B C18B C17B 119.7(7) . . ?
C20B C19B C18B 121.2(7) . . ?
O2B C20B C19B 123.1(7) . . ?
O2B C20B C21B 117.8(6) . . ?
C21B C20B C19B 118.6(7) . . ?
C22B C21B C20B 120.3(7) . . ?
C21B C22B C17B 123.2(7) . . ?
C24B C23B O2B 117.4(10) . . ?
C28B C23B O2B 121.2(9) . . ?
C28B C23B C24B 121.4(9) . . ?
C23B C24B C25B 118.8(10) . . ?
C26B C25B C24B 121.1(8) . . ?
C25B C26B N3B 120.0(7) . . ?
C25B C26B C27B 120.3(8) . . ?
C27B C26B N3B 119.6(9) . . ?
C26B C27B C28B 117.5(10) . . ?
C23B C28B C27B 120.6(9) . . ?
N3B C29B C30B 117.1(7) . . ?
N4B C30B C29B 115.9(9) . . ?
C31B C30B N4B 113.3(9) . . ?
C31B C30B C29B 130.6(9) . . ?
C30B C31B S2B 111.5(8) . . ?
N4B C32B S2B 112.9(8) . . ?
C2C S1C C1C 89.8(5) . . ?
C31C S2C C30C 91.0(4) . . ?
C11C O1C C8C1 136.8(9) . . ?
C8C O1C C11C 116.3(9) . . ?
C1C N1C Fe01 136.4(7) . . ?
C1C N1C C3C 110.9(7) . . ?
C3C N1C Fe01 112.8(5) . . ?
C4C N2C Fe01 114.4(5) . . ?
C4C N2C C5C1 98.1(9) . . ?
C4C N2C C5C 120.3(8) . . ?
C5C1 N2C Fe01 147.0(7) . . ?
C5C N2C Fe01 125.3(6) . . ?
C23C N3C Fe02 110.5(9) . . ?
C28C N3C Fe02 114.7(5) . . ?
C28C N3C C23C 134.8(10) . . ?
C28C N3C C25C 112.2(10) . . ?
C25C N3C Fe02 133.1(8) . . ?
C29C N4C Fe02 112.7(5) . . ?
C31C N4C Fe02 134.8(7) . . ?
C31C N4C C29C 112.4(7) . . ?
N1C C1C S1C 114.4(8) . . ?
C3C C2C S1C 111.0(8) . . ?
N1C C3C C4C 114.8(7) . . ?
C2C C3C N1C 113.9(8) . . ?
C2C C3C C4C 131.2(9) . . ?
N2C C4C C3C 116.8(8) . . ?
C5C1 C10C C9C 120.0 . . ?
C9C C10C C5C 118.0(7) . . ?
C10C C5C1 N2C 115.7(7) . . ?
C10C C5C1 C6C1 120.0 . . ?
C6C1 C5C1 N2C 120.5(7) . . ?
C5C1 C6C1 C7C1 120.0 . . ?
C8C1 C7C1 C6C1 120.0 . . ?
C7C1 C8C1 O1C 123.7(7) . . ?
C7C1 C8C1 C9C 120.0 . . ?
C9C C8C1 O1C 111.3(9) . . ?
C10C C9C C8C 119.3(7) . . ?
C8C1 C9C C10C 120.0 . . ?
C13C C12C C11C 120.0 . . ?
C12C C13C C14C 120.0 . . ?
C13C C14C C15C 120.0 . . ?
C13C C14C C16C 122.1(6) . . ?
C15C C14C C16C 117.8(6) . . ?
C3 C15C C14C 120.0 . . ?
C15C C3 C11C 120.0 . . ?
C12C C11C O1C 114.5(6) . . ?
C3 C11C O1C 125.4(6) . . ?
C3 C11C C12C 120.0 . . ?
C16C C21C C20C 120.0 . . ?
C21C C16C C14C 122.1(5) . . ?
C17C C16C C14C 117.8(5) . . ?
C17C C16C C21C 120.0 . . ?
C16C C17C C18C 120.0 . . ?
C17C C18C C19C 120.0 . . ?
C18C C19C C20C 120.0 . . ?
C18C C19C O2C 131.8(9) . . ?
C20C C19C O2C 107.9(9) . . ?
O2C1 C19C C18C 116.8(11) . . ?
O2C1 C19C C20C 121.9(10) . . ?
C19C C20C C21C 120.0 . . ?
N3C C28C C29C 116.9(8) . . ?
N4C C29C C28C 117.0(7) . . ?
N4C C29C C30C 114.9(8) . . ?
C30C C29C C28C 128.1(9) . . ?
C29C C30C S2C 108.6(8) . . ?
N4C C31C S2C 113.1(8) . . ?
C4 O2C C19C 109.1(16) . . ?
C10C C5C N2C 118.1(8) . . ?
C6C C5C N2C 118.7(7) . . ?
C6C C5C C10C 123.1(8) . . ?
C7C C6C C5C 118.7(9) . . ?
C6C C7C C8C 120.8(10) . . ?
O1C C8C C9C 115.6(9) . . ?
O1C C8C C7C 123.6(10) . . ?
C7C C8C C9C 119.4(10) . . ?
C25C C24C C5 121.4(10) . . ?
C26C C25C N3C 122.9(9) . . ?
C24C C25C C26C 117.7(9) . . ?
C24C C25C N3C 119.2(9) . . ?
C19C O2C1 C1 104.0(16) . . ?
N1A C01X C3A 114.8(8) . . ?
C2A C01X N1A 113.2(8) . . ?
C2A C01X C3A 131.8(9) . . ?
F019 B026 F00E 106.8(10) . . ?
F00J B026 F019 109.2(9) . . ?
F00J B026 F00E 111.2(14) . . ?
F00J B026 F00W 110.4(10) . . ?
F00W B026 F019 107.2(14) . . ?
F00W B026 F00E 111.9(8) . . ?
N028 C02J C02W 178.3(14) . . ?
N2AA C6 C7 173(4) . . ?
N03Q C03P C043 175.7(16) . . ?
N03B C03C C049 172(2) . . ?
F011 B041 F040 113.0(15) . . ?
F011 B041 F02G 111.3(15) . . ?
F011 B041 F03T 114.1(15) . . ?
F040 B041 F02G 108.2(15) . . ?
F040 B041 F03T 105.6(16) . . ?
F03T B041 F02G 104.1(13) . . ?
F024 B03H F02N 109.0(13) . . ?
F024 B03H F00S 115.4(13) . . ?
F024 B03H F03U 107.2(13) . . ?
F0 B03H F9 102.6(16) . . ?
F02O B03H F0 114.8(15) . . ?
F02O B03H F9 105.4(17) . . ?
F02O B03H F00S 121.8(13) . . ?
F00S B03H F0 115.8(14) . . ?
F00S B03H F9 89.9(14) . . ?
F00S B03H F02N 103.5(9) . . ?
F00S B03H F03U 115.4(13) . . ?
F03U B03H F02N 105.6(15) . . ?
F03G B11 F00O 114.5(12) . . ?
F03G B11 F02P 107.4(12) . . ?
F03G B11 F03V 112.7(12) . . ?
F00O B11 F02P 109.0(12) . . ?
F03V B11 F00O 108.7(14) . . ?
F03V B11 F02P 103.9(11) . . ?
F1 B0 F2 108.2(15) . . ?
F0AA B0 F1 106.3(14) . . ?
F0AA B0 F2 107.5(13) . . ?
F02H B0 F1 109.9(14) . . ?
F02H B0 F2 109.7(15) . . ?
F02H B0 F0AA 115.1(14) . . ?
F03H B11A F00P 103(3) . . ?
F03H B11A F02Q 109.6(19) . . ?
F03H B11A F03W 115.6(17) . . ?
F00P B11A F02Q 112(2) . . ?
F03W B11A F00P 107.8(19) . . ?
F03W B11A F02Q 108.4(17) . . ?

loop_
_geom_bond_atom_site_label_1
_geom_bond_atom_site_label_2
_geom_bond_distance
_geom_bond_site_symmetry_2
_geom_bond_publ_flag
Fe01 N1A 1.992(7) . ?
Fe01 N2A 2.061(6) . ?
Fe01 N1B 1.991(6) . ?
Fe01 N2B 2.035(6) . ?
Fe01 N1C 1.993(6) . ?
Fe01 N2C 2.025(8) . ?
Fe02 N3A 2.112(8) . ?
Fe02 N4A 2.069(7) . ?
Fe02 N3B 2.121(6) . ?
Fe02 N4B 2.076(7) . ?
Fe02 N3C 2.096(8) . ?
Fe02 N4C 2.058(6) . ?
C1 C2 1.3900 . ?
C1 C27C 1.3900 . ?
C1 O2C1 1.426(19) . ?
C2 C22C 1.3900 . ?
C22C C23C 1.3900 . ?
C23C C26C 1.3900 . ?
C23C N3C 1.514(10) . ?
C26C C27C 1.3900 . ?
C26C C25C 1.388(13) . ?
C27C C4 1.357(16) . ?
C4 C5 1.371(16) . ?
C4 O2C 1.45(2) . ?
C5 C24C 1.411(16) . ?
S1A C1A 1.698(10) . ?
S1A C2A 1.708(11) . ?
S2A C30A 1.710(11) . ?
S2A C31A 1.689(12) . ?
O1A C7A 1.391(9) . ?
O1A C10A 1.375(10) . ?
N1A C1A 1.323(10) . ?
N1A C01X 1.380(11) . ?
N2A C3A 1.273(11) . ?
N2A C4A 1.450(10) . ?
N3A C25A 1.437(10) . ?
N3A C28A 1.316(12) . ?
N4A C29A 1.341(12) . ?
N4A C31A 1.316(11) . ?
C2A C01X 1.379(13) . ?
C3A C01X 1.421(13) . ?
C4A C5A 1.375(11) . ?
C4A C9A 1.378(12) . ?
C5A C6A 1.395(12) . ?
C6A C7A 1.398(13) . ?
C7A C8A 1.355(11) . ?
C8A C9A 1.397(10) . ?
C10A C11A 1.390(10) . ?
C10A C15A 1.378(10) . ?
C11A C12A 1.401(11) . ?
C12A C13A 1.407(9) . ?
C13A C14A 1.397(10) . ?
C13A C16A 1.480(10) . ?
C14A C15A 1.378(12) . ?
C16A C17A 1.359(12) . ?
C16A C21A 1.399(9) . ?
C17A C18A 1.361(12) . ?
C18A C19A 1.414(10) . ?
C19A C20A 1.381(12) . ?
C19A O2A 1.45(2) . ?
C19A O2A1 1.37(2) . ?
C20A C21A 1.394(12) . ?
C22A C23A 1.333(18) . ?
C22A C27A 1.388(19) . ?
C22A O2A 1.443(19) . ?
C22A O2A1 1.50(3) . ?
C23A C24A 1.362(13) . ?
C24A C25A 1.388(16) . ?
C25A C26A 1.410(17) . ?
C26A C27A 1.412(12) . ?
C28A C29A 1.455(11) . ?
C29A C30A 1.361(13) . ?
S1B C1B 1.711(9) . ?
S1B C2B 1.688(10) . ?
S2B C31B 1.680(12) . ?
S2B C32B 1.712(12) . ?
O1B C8B 1.404(10) . ?
O1B C11B 1.387(10) . ?
O2B C20B 1.366(10) . ?
O2B C23B 1.401(11) . ?
N1B C1B 1.279(10) . ?
N1B C3B 1.409(10) . ?
N2B C4B 1.307(10) . ?
N2B C5B 1.450(9) . ?
N3B C26B 1.430(10) . ?
N3B C29B 1.318(12) . ?
N4B C30B 1.382(11) . ?
N4B C32B 1.312(12) . ?
C2B C3B 1.344(11) . ?
C3B C4B 1.430(11) . ?
C5B C6B 1.381(14) . ?
C5B C10B 1.359(13) . ?
C6B C7B 1.365(12) . ?
C7B C8B 1.413(16) . ?
C8B C9B 1.323(15) . ?
C9B C10B 1.388(11) . ?
C11B C12B 1.382(11) . ?
C11B C16B 1.387(12) . ?
C12B C13B 1.389(12) . ?
C13B C14B 1.431(11) . ?
C14B C15B 1.377(9) . ?
C14B C17B 1.484(11) . ?
C15B C16B 1.384(11) . ?
C17B C18B 1.409(10) . ?
C17B C22B 1.383(10) . ?
C18B C19B 1.388(12) . ?
C19B C20B 1.384(10) . ?
C20B C21B 1.381(10) . ?
C21B C22B 1.349(11) . ?
C23B C24B 1.379(13) . ?
C23B C28B 1.349(17) . ?
C24B C25B 1.385(11) . ?
C25B C26B 1.375(13) . ?
C26B C27B 1.393(12) . ?
C27B C28B 1.425(15) . ?
C29B C30B 1.457(14) . ?
C30B C31B 1.352(15) . ?
S1C C1C 1.697(10) . ?
S1C C2C 1.658(11) . ?
S2C C30C 1.723(12) . ?
S2C C31C 1.697(10) . ?
O1C C8C1 1.511(15) . ?
O1C C11C 1.412(9) . ?
O1C C8C 1.375(13) . ?
N1C C1C 1.283(9) . ?
N1C C3C 1.364(11) . ?
N2C C4C 1.265(11) . ?
N2C C5C1 1.522(12) . ?
N2C C5C 1.473(10) . ?
N3C C28C 1.278(11) . ?
N3C C25C 1.421(12) . ?
N4C C29C 1.362(11) . ?
N4C C31C 1.317(10) . ?
C2C C3C 1.352(11) . ?
C3C C4C 1.460(10) . ?
C10C C5C1 1.3900 . ?
C10C C9C 1.3900 . ?
C10C C5C 1.402(11) . ?
C5C1 C6C1 1.3900 . ?
C6C1 C7C1 1.3900 . ?
C7C1 C8C1 1.3900 . ?
C8C1 C9C 1.3900 . ?
C9C C8C 1.456(14) . ?
C12C C13C 1.3900 . ?
C12C C11C 1.3900 . ?
C13C C14C 1.3900 . ?
C14C C15C 1.3900 . ?
C14C C16C 1.494(8) . ?
C15C C3 1.3900 . ?
C3 C11C 1.3900 . ?
C21C C16C 1.3900 . ?
C21C C20C 1.3900 . ?
C16C C17C 1.3900 . ?
C17C C18C 1.3900 . ?
C18C C19C 1.3900 . ?
C19C C20C 1.3900 . ?
C19C O2C 1.49(2) . ?
C19C O2C1 1.33(2) . ?
C28C C29C 1.434(11) . ?
C29C C30C 1.367(11) . ?
C5C C6C 1.399(14) . ?
C6C C7C 1.374(14) . ?
C7C C8C 1.395(15) . ?
C24C C25C 1.367(15) . ?
F019 B026 1.391(17) . ?
B026 F00E 1.395(16) . ?
B026 F00J 1.340(14) . ?
B026 F00W 1.358(15) . ?
N028 C02J 1.182(18) . ?
C02J C02W 1.470(18) . ?
C6 C7 1.37(3) . ?
C6 N2AA 1.05(4) . ?
C043 C03P 1.42(2) . ?
C03P N03Q 1.05(2) . ?
C049 C03C 1.41(3) . ?
N03B C03C 1.10(3) . ?
F011 B041 1.357(18) . ?
F040 B041 1.367(18) . ?
B041 F02G 1.444(17) . ?
B041 F03T 1.395(17) . ?
F024 B03H 1.355(13) . ?
F0 B03H 1.367(17) . ?
F9 B03H 1.474(17) . ?
B03H F02N 1.453(15) . ?
B03H F02O 1.270(16) . ?
B03H F00S 1.357(12) . ?
B03H F03U 1.368(13) . ?
B11 F03G 1.349(15) . ?
B11 F00O 1.408(15) . ?
B11 F02P 1.441(15) . ?
B11 F03V 1.369(14) . ?
F1 B0 1.407(18) . ?
F2 B0 1.416(18) . ?
B0 F0AA 1.387(16) . ?
B0 F02H 1.348(15) . ?
B11A F03H 1.352(18) . ?
B11A F00P 1.404(18) . ?
B11A F02Q 1.410(18) . ?
B11A F03W 1.39(2) . ?

loop_
_twin_individual_id
_twin_individual_mass_fraction_refined
1 0.62(3)
2 0.38(3)
